data_8000243
loop_
_publ_author_name
'Ji, Chengmin'
'Sun, Zhihua'
'Zeb, Aurang'
'Liu, Sijie'
'Zhang, Jing'
'Hong, Maochun'
'Luo, Junhua'

_publ_section_title
;
 Bandgap Narrowing of Lead-Free Perovskite-Type Hybrids for
 Visible-Light-Absorbing Ferroelectric Semiconductors.
;
_journal_issue 9
_journal_name_full 'The journal of physical chemistry letters'
_journal_page_first 2012
_journal_page_last 2018
_journal_paper_doi 10.1021/acs.jpclett.7b00673
_journal_volume 8
_journal_year 2017
_chemical_formula_sum 'C15 H36 Cl9 N3 Sb2'
_chemical_formula_weight 821.02
_space_group_IT_number 167
_symmetry_cell_setting trigonal
_symmetry_space_group_name_Hall '-R 3 2"c'
_symmetry_space_group_name_H-M 'R -3 c :H'
_atom_sites_solution_hydrogens geom
_atom_sites_solution_primary direct
_atom_sites_solution_secondary difmap
_audit_creation_method SHELXL-97
_cell_angle_alpha 90.00
_cell_angle_beta 90.00
_cell_angle_gamma 120.00
_cell_formula_units_Z 6
_cell_length_a 15.6182(4)
_cell_length_b 15.6182(4)
_cell_length_c 22.4337(7)
_cell_measurement_reflns_used 6818
_cell_measurement_temperature 328(2)
_cell_measurement_theta_max 72.6470
_cell_measurement_theta_min 3.8020
_cell_volume 4739.1(2)
_computing_structure_refinement 'SHELXL-97 (Sheldrick, 1997)'
_computing_structure_solution 'SHELXS-97 (Sheldrick, 1990)'
_diffrn_ambient_temperature 328(2)
_diffrn_measured_fraction_theta_full 0.999
_diffrn_measured_fraction_theta_max 0.999
_diffrn_measurement_device_type 'SuperNova, Dual, Cu at zero, Atlas'
_diffrn_radiation_monochromator graphite
_diffrn_radiation_source 'fine-focus sealed tube'
_diffrn_radiation_type CuK\a
_diffrn_radiation_wavelength 1.54184
_diffrn_reflns_av_R_equivalents 0.0634
_diffrn_reflns_av_sigmaI/netI 0.0162
_diffrn_reflns_limit_h_max 14
_diffrn_reflns_limit_h_min -18
_diffrn_reflns_limit_k_max 19
_diffrn_reflns_limit_k_min -18
_diffrn_reflns_limit_l_max 27
_diffrn_reflns_limit_l_min -24
_diffrn_reflns_number 14066
_diffrn_reflns_theta_full 72.98
_diffrn_reflns_theta_max 72.98
_diffrn_reflns_theta_min 5.12
_exptl_absorpt_coefficient_mu 20.643
_exptl_absorpt_correction_T_max 1.00000
_exptl_absorpt_correction_T_min 0.14544
_exptl_absorpt_correction_type multi-scan
_exptl_crystal_colour colorless
_exptl_crystal_density_diffrn 1.726
_exptl_crystal_density_method 'not measured'
_exptl_crystal_description block
_exptl_crystal_F_000 2412
_exptl_crystal_size_max 0.48
_exptl_crystal_size_mid 0.37
_exptl_crystal_size_min 0.22
_refine_diff_density_max 0.372
_refine_diff_density_min -0.457
_refine_diff_density_rms 0.068
_refine_ls_extinction_coef 0.00015(3)
_refine_ls_extinction_expression Fc^*^=kFc[1+0.001xFc^2^\l^3^/sin(2\q)]^-1/4^
_refine_ls_extinction_method SHELXL
_refine_ls_goodness_of_fit_ref 1.065
_refine_ls_hydrogen_treatment mixed
_refine_ls_matrix_type full
_refine_ls_number_parameters 77
_refine_ls_number_reflns 1060
_refine_ls_number_restraints 96
_refine_ls_restrained_S_all 1.095
_refine_ls_R_factor_all 0.0438
_refine_ls_R_factor_gt 0.0376
_refine_ls_shift/su_max 0.008
_refine_ls_shift/su_mean 0.001
_refine_ls_structure_factor_coef Fsqd
_refine_ls_weighting_details 'calc w=1/[\s^2^(Fo^2^)+(0.0753P)^2^+5.0349P] where P=(Fo^2^+2Fc^2^)/3'
_refine_ls_weighting_scheme calc
_refine_ls_wR_factor_gt 0.1170
_refine_ls_wR_factor_ref 0.1284
_reflns_number_gt 812
_reflns_number_total 1060
_reflns_threshold_expression >2sigma(I)
_cod_data_source_file jz7b00673_si_003.cif
_cod_data_source_block NMPC:PEP
_cod_depositor_comments
;
The following automatic conversions were performed:

'_symmetry_cell_setting' value 'Trigonal' changed to 'trigonal'
according to
/home/data/users/saulius/crontab/automatic-downloads/rss-feeds/ACS/lib/dictionaries/cif_core.dic
dictionary named 'cif_core.dic' version 2.4.2 from 2011-04-26.

Automatic conversion script
Id: cif_fix_values 4973 2017-02-22 13:04:09Z antanas 

 Adding full bibliography for 8000243--8000245.cif.
;
_cod_original_sg_symbol_H-M R-3c
_cod_database_code 8000243

loop_
_symmetry_equiv_pos_as_xyz
'x, y, z'
'-y, x-y, z'
'-x+y, -x, z'
'x-y, -y, -z+1/2'
'-x, -x+y, -z+1/2'
'y, x, -z+1/2'
'x+2/3, y+1/3, z+1/3'
'-y+2/3, x-y+1/3, z+1/3'
'-x+y+2/3, -x+1/3, z+1/3'
'x-y+2/3, -y+1/3, -z+5/6'
'-x+2/3, -x+y+1/3, -z+5/6'
'y+2/3, x+1/3, -z+5/6'
'x+1/3, y+2/3, z+2/3'
'-y+1/3, x-y+2/3, z+2/3'
'-x+y+1/3, -x+2/3, z+2/3'
'x-y+1/3, -y+2/3, -z+7/6'
'-x+1/3, -x+y+2/3, -z+7/6'
'y+1/3, x+2/3, -z+7/6'
'-x, -y, -z'
'y, -x+y, -z'
'x-y, x, -z'
'-x+y, y, z-1/2'
'x, x-y, z-1/2'
'-y, -x, z-1/2'
'-x+2/3, -y+1/3, -z+1/3'
'y+2/3, -x+y+1/3, -z+1/3'
'x-y+2/3, x+1/3, -z+1/3'
'-x+y+2/3, y+1/3, z-1/6'
'x+2/3, x-y+1/3, z-1/6'
'-y+2/3, -x+1/3, z-1/6'
'-x+1/3, -y+2/3, -z+2/3'
'y+1/3, -x+y+2/3, -z+2/3'
'x-y+1/3, x+2/3, -z+2/3'
'-x+y+1/3, y+2/3, z+1/6'
'x+1/3, x-y+2/3, z+1/6'
'-y+1/3, -x+2/3, z+1/6'

loop_
_atom_site_label
_atom_site_type_symbol
_atom_site_fract_x
_atom_site_fract_y
_atom_site_fract_z
_atom_site_U_iso_or_equiv
_atom_site_adp_type
_atom_site_occupancy
_atom_site_symmetry_multiplicity
_atom_site_calc_flag
_atom_site_refinement_flags
_atom_site_disorder_assembly
_atom_site_disorder_group
Sb1 Sb 1.0000 1.0000 0.33610(2) 0.0880(3) Uani 1 3 d S . .
Cl1 Cl 0.8789(2) 0.8651(2) 0.39632(11) 0.1890(12) Uani 1 1 d . . .
Cl2 Cl 1.1642(2) 1.1270(2) 0.2512(2) 0.1389(12) Uani 0.50 1 d P . .
N1 N 0.6985(10) 0.7215(11) 0.2304(6) 0.155(4) Uani 0.50 1 d PDU A -1
H1C H 0.7242 0.7806 0.2094 0.187 Uiso 0.50 1 calc PR A -1
C1 C 0.7569(17) 0.6715(16) 0.2393(10) 0.188(6) Uani 0.50 1 d PDU A -1
H1A H 0.8282 0.7197 0.2342 0.225 Uiso 0.50 1 calc PR A -1
H1B H 0.7377 0.6186 0.2092 0.225 Uiso 0.50 1 calc PR A -1
C2 C 0.7386(17) 0.6285(16) 0.2999(8) 0.172(5) Uani 0.50 1 d PDU A -1
H2A H 0.7077 0.5557 0.2972 0.207 Uiso 0.50 1 calc PR A -1
H2B H 0.8021 0.6544 0.3215 0.207 Uiso 0.50 1 calc PR A -1
C3 C 0.6777(14) 0.6523(17) 0.3301(8) 0.176(6) Uani 0.50 1 d PDU A -1
H3A H 0.7113 0.6910 0.3662 0.211 Uiso 0.50 1 calc PR A -1
H3B H 0.6169 0.5915 0.3425 0.211 Uiso 0.50 1 calc PR A -1
C4 C 0.6524(16) 0.7105(18) 0.2907(7) 0.168(5) Uani 0.50 1 d PDU A -1
H4A H 0.6760 0.7767 0.3083 0.201 Uiso 0.50 1 calc PR A -1
H4B H 0.5797 0.6778 0.2865 0.201 Uiso 0.50 1 calc PR A -1
C5 C 0.609(2) 0.6281(19) 0.2078(11) 0.250(11) Uani 0.50 1 d PDU A -1
H5A H 0.5560 0.6423 0.1981 0.375 Uiso 0.50 1 calc PR A -1
H5B H 0.5858 0.5769 0.2386 0.375 Uiso 0.50 1 calc PR A -1
H5C H 0.6269 0.6049 0.1719 0.375 Uiso 0.50 1 calc PR A -1

loop_
_atom_site_aniso_label
_atom_site_aniso_U_11
_atom_site_aniso_U_22
_atom_site_aniso_U_33
_atom_site_aniso_U_23
_atom_site_aniso_U_13
_atom_site_aniso_U_12
Sb1 0.0860(4) 0.0860(4) 0.0921(4) 0.000 0.000 0.04300(18)
Cl1 0.183(2) 0.1648(18) 0.1503(15) 0.0505(13) 0.0420(15) 0.0354(16)
Cl2 0.1061(17) 0.1104(18) 0.173(3) 0.012(2) -0.009(2) 0.0335(16)
N1 0.170(9) 0.159(8) 0.137(9) 0.016(6) 0.007(6) 0.082(7)
C1 0.176(11) 0.197(11) 0.171(11) -0.011(9) 0.011(9) 0.079(9)
C2 0.191(10) 0.172(9) 0.165(10) 0.018(8) -0.023(8) 0.099(8)
C3 0.180(11) 0.184(11) 0.136(10) 0.035(8) -0.004(8) 0.070(8)
C4 0.178(10) 0.191(10) 0.154(10) 0.004(8) 0.021(8) 0.106(9)
C5 0.231(17) 0.245(17) 0.186(14) -0.066(13) 0.004(14) 0.052(15)

loop_
_atom_type_symbol
_atom_type_description
_atom_type_scat_dispersion_real
_atom_type_scat_dispersion_imag
_atom_type_scat_source
C C 0.0181 0.0091 'International Tables Vol C Tables 4.2.6.8 and 6.1.1.4'
H H 0.0000 0.0000 'International Tables Vol C Tables 4.2.6.8 and 6.1.1.4'
Cl Cl 0.3639 0.7018 'International Tables Vol C Tables 4.2.6.8 and 6.1.1.4'
N N 0.0311 0.0180 'International Tables Vol C Tables 4.2.6.8 and 6.1.1.4'
Sb Sb -0.0562 5.8946 'International Tables Vol C Tables 4.2.6.8 and 6.1.1.4'

loop_
_geom_angle_atom_site_label_1
_geom_angle_atom_site_label_2
_geom_angle_atom_site_label_3
_geom_angle
_geom_angle_site_symmetry_1
_geom_angle_site_symmetry_3
Cl1 Sb1 Cl1 91.87(9) . 2_765
Cl1 Sb1 Cl1 91.87(9) . 3_675
Cl1 Sb1 Cl1 91.87(9) 2_765 3_675
C1 N1 C4 101.9(12) . .
C1 N1 C5 93(2) . .
C4 N1 C5 91.9(16) . .
C1 N1 H1C 121.1 . .
C4 N1 H1C 121.1 . .
C5 N1 H1C 121.1 . .
N1 C1 C2 109.4(16) . .
N1 C1 H1A 109.8 . .
C2 C1 H1A 109.8 . .
N1 C1 H1B 109.8 . .
C2 C1 H1B 109.8 . .
H1A C1 H1B 108.3 . .
C3 C2 C1 109.6(16) . .
C3 C2 H2A 109.7 . .
C1 C2 H2A 109.8 . .
C3 C2 H2B 109.8 . .
C1 C2 H2B 109.8 . .
H2A C2 H2B 108.2 . .
C2 C3 C4 108.3(15) . .
C2 C3 H3A 110.0 . .
C4 C3 H3A 110.0 . .
C2 C3 H3B 110.1 . .
C4 C3 H3B 110.1 . .
H3A C3 H3B 108.4 . .
C3 C4 N1 110.7(14) . .
C3 C4 H4A 109.5 . .
N1 C4 H4A 109.5 . .
C3 C4 H4B 109.5 . .
N1 C4 H4B 109.5 . .
H4A C4 H4B 108.1 . .
N1 C5 H5A 109.5 . .
N1 C5 H5B 109.5 . .
H5A C5 H5B 109.5 . .
N1 C5 H5C 109.5 . .
H5A C5 H5C 109.5 . .
H5B C5 H5C 109.5 . .

loop_
_geom_bond_atom_site_label_1
_geom_bond_atom_site_label_2
_geom_bond_distance
_geom_bond_site_symmetry_2
Sb1 Cl1 2.4202(19) .
Sb1 Cl1 2.4202(19) 2_765
Sb1 Cl1 2.4202(19) 3_675
Cl2 Cl2 1.009(7) 6
N1 C1 1.482(17) .
N1 C4 1.500(15) .
N1 C5 1.518(17) .
N1 H1C 0.9300 .
C1 C2 1.480(17) .
C1 H1A 0.9900 .
C1 H1B 0.9900 .
C2 C3 1.363(17) .
C2 H2A 0.9900 .
C2 H2B 0.9900 .
C3 C4 1.456(17) .
C3 H3A 0.9900 .
C3 H3B 0.9900 .
C4 H4A 0.9900 .
C4 H4B 0.9900 .
C5 H5A 0.9800 .
C5 H5B 0.9800 .
C5 H5C 0.9800 .

loop_
_geom_hbond_atom_site_label_D
_geom_hbond_atom_site_label_H
_geom_hbond_atom_site_label_A
_geom_hbond_distance_DH
_geom_hbond_distance_HA
_geom_hbond_distance_DA
_geom_hbond_angle_DHA
_geom_hbond_site_symmetry_A
N1 H1C Cl2 0.93 2.64 3.299(15) 128.6 5_765
C1 H1A Cl2 0.99 2.01 2.96(2) 159.2 3_675
C2 H2A Cl1 0.99 3.04 3.68(2) 122.8 30_665
C3 H3A Cl1 0.99 2.75 3.56(2) 139.1 .
N1 H1C Cl2 0.93 2.64 3.299(15) 128.6 5_765
C1 H1A Cl2 0.99 2.01 2.96(2) 159.2 3_675
C2 H2A Cl1 0.99 3.04 3.68(2) 122.8 30_665
C3 H3A Cl1 0.99 2.75 3.56(2) 139.1 .
